data_7029032
loop_
_publ_author_name
'Adolph, M.'
'Zevaco, T. A.'
'Altesleben, C.'
'Walter, O.'
'Dinjus, E.'

_publ_section_title
;
 New cobalt, iron and chromium catalysts based on easy-to-handle
 N4-chelating ligands for the coupling reaction of epoxides with CO2.
;
_journal_issue 8
_journal_name_full 'Dalton transactions (Cambridge, England : 2003)'
_journal_page_first 3285
_journal_page_last 3296
_journal_paper_doi 10.1039/c3dt53084a
_journal_volume 43
_journal_year 2014
_chemical_formula_sum 'C26 H31 Br2 Co N6 O4'
_chemical_formula_weight 710.32
_chemical_name_systematic
;
 ?
;
_space_group_crystal_system monoclinic
_space_group_IT_number 14
_space_group_name_Hall '-P 2ybc'
_space_group_name_H-M_alt 'P 1 21/c 1'
_symmetry_space_group_name_Hall '-P 2ybc'
_symmetry_space_group_name_H-M 'P 1 21/c 1'
_atom_sites_solution_hydrogens geom
_audit_creation_method SHELXL-2013
_cell_angle_alpha 90
_cell_angle_beta 101.6220(10)
_cell_angle_gamma 90
_cell_formula_units_Z 4
_cell_length_a 10.2730(5)
_cell_length_b 11.9909(6)
_cell_length_c 23.3174(12)
_cell_measurement_reflns_used 9821
_cell_measurement_temperature 100(2)
_cell_measurement_theta_max 28.36
_cell_measurement_theta_min 2.463
_cell_volume 2813.4(2)
_computing_cell_refinement 'APEX II (Bruker, 2007)'
_computing_data_collection 'APEX II (Bruker, 2007)'
_computing_data_reduction 'SAINT (Bruker, 2007)'
_computing_publication_material 'XPMA (Zsolnai, 1996), ORTEP (Farrugia, 1997)'
_computing_structure_refinement 'SHELXL-2013 (Sheldrick, 2013)'
_computing_structure_solution 'SHELXS-97 (Sheldrick, 2008)'
_diffrn_ambient_temperature 100(2)
_diffrn_detector_area_resol_mean 66
_diffrn_measured_fraction_theta_full 0.999
_diffrn_measured_fraction_theta_max 0.939
_diffrn_measurement_device_type 'Bruker Apex II Quazar'
_diffrn_measurement_method 'combined omega- and phi-scan'
_diffrn_radiation_type MoK\a
_diffrn_radiation_wavelength 0.71073
_diffrn_reflns_av_R_equivalents 0.0291
_diffrn_reflns_av_unetI/netI 0.0187
_diffrn_reflns_Laue_measured_fraction_full 0.999
_diffrn_reflns_Laue_measured_fraction_max 0.939
_diffrn_reflns_limit_h_max 13
_diffrn_reflns_limit_h_min -13
_diffrn_reflns_limit_k_max 15
_diffrn_reflns_limit_k_min -15
_diffrn_reflns_limit_l_max 31
_diffrn_reflns_limit_l_min -30
_diffrn_reflns_number 50757
_diffrn_reflns_point_group_measured_fraction_full 0.999
_diffrn_reflns_point_group_measured_fraction_max 0.939
_diffrn_reflns_theta_full 25.000
_diffrn_reflns_theta_max 28.562
_diffrn_reflns_theta_min 1.783
_diffrn_source 'fine-focus sealed tube'
_exptl_absorpt_coefficient_mu 3.494
_exptl_absorpt_correction_T_max 0.924
_exptl_absorpt_correction_T_min 0.628
_exptl_absorpt_correction_type multi-scan
_exptl_absorpt_process_details (sadabs)
_exptl_crystal_colour brown
_exptl_crystal_density_diffrn 1.677
_exptl_crystal_description plate
_exptl_crystal_F_000 1432
_exptl_crystal_size_max 0.147
_exptl_crystal_size_mid 0.114
_exptl_crystal_size_min 0.023
_refine_diff_density_max 0.846
_refine_diff_density_min -0.518
_refine_diff_density_rms 0.082
_refine_ls_extinction_method none
_refine_ls_goodness_of_fit_ref 1.038
_refine_ls_hydrogen_treatment refU
_refine_ls_matrix_type full
_refine_ls_number_parameters 361
_refine_ls_number_reflns 6730
_refine_ls_number_restraints 0
_refine_ls_restrained_S_all 1.038
_refine_ls_R_factor_all 0.0354
_refine_ls_R_factor_gt 0.0273
_refine_ls_shift/su_max 0.000
_refine_ls_shift/su_mean 0.000
_refine_ls_structure_factor_coef Fsqd
_refine_ls_weighting_details
;
 w=1/[\s^2^(Fo^2^)+(0.0367P)^2^+3.4168P]
 where P=(Fo^2^+2Fc^2^)/3
;
_refine_ls_weighting_scheme calc
_refine_ls_wR_factor_gt 0.0690
_refine_ls_wR_factor_ref 0.0726
_reflns_Friedel_coverage 0.000
_reflns_number_gt 5825
_reflns_number_total 6730
_reflns_threshold_expression 'I > 2\s(I)'
_cod_data_source_file c3dt53084a.txt
_cod_data_source_block mait13
_cod_database_code 7029032
_shelx_space_group_comment
;
The symmetry employed for this shelxl refinement is uniquely defined
by the following loop, which should always be used as a source of
symmetry information in preference to the above space-group names.
They are only intended as comments.
;
_shelx_estimated_absorpt_t_min 0.628
_shelx_estimated_absorpt_t_max 0.924
_shelxl_version_number 2013-2

loop_
_space_group_symop_operation_xyz
'x, y, z'
'-x, y+1/2, -z+1/2'
'-x, -y, -z'
'x, -y-1/2, z-1/2'

loop_
_atom_site_label
_atom_site_type_symbol
_atom_site_fract_x
_atom_site_fract_y
_atom_site_fract_z
_atom_site_U_iso_or_equiv
_atom_site_adp_type
_atom_site_occupancy
_atom_site_site_symmetry_order
_atom_site_calc_flag
_atom_site_refinement_flags_posn
_atom_site_refinement_flags_adp
Co1 Co 0.19330(3) 0.19756(2) 0.07448(2) 0.01164(7) Uani 1 1 d . .
Br1 Br 0.39233(2) 0.15209(2) 0.14504(2) 0.02023(6) Uani 1 1 d . .
Br2 Br -0.00577(2) 0.23847(2) 0.00393(2) 0.01890(6) Uani 1 1 d . .
O1 O 0.04430(15) 0.35490(13) 0.19770(7) 0.0192(3) Uani 1 1 d . .
O2 O 0.44458(15) 0.33522(14) -0.01443(7) 0.0211(3) Uani 1 1 d . .
O3 O 0.1677(2) 0.72011(15) 0.18828(9) 0.0325(4) Uani 1 1 d . .
O4 O 0.28172(19) 0.80221(14) 0.13171(9) 0.0307(4) Uani 1 1 d . .
N1 N 0.15488(17) 0.31262(14) 0.12303(8) 0.0136(3) Uani 1 1 d . .
N2 N 0.28621(17) 0.30846(15) 0.04251(8) 0.0140(3) Uani 1 1 d . .
N3 N 0.25528(17) 0.10248(15) 0.01608(8) 0.0150(4) Uani 1 1 d . .
N4 N 0.08797(17) 0.10691(15) 0.11991(8) 0.0142(3) Uani 1 1 d . .
N5 N 0.2296(2) 0.71820(16) 0.14801(9) 0.0227(4) Uani 1 1 d . .
N6 N -0.30183(18) 0.53188(16) 0.17026(8) 0.0180(4) Uani 1 1 d . .
C1 C 0.20449(19) 0.41699(18) 0.11122(9) 0.0144(4) Uani 1 1 d . .
C2 C 0.1909(2) 0.51665(18) 0.13960(10) 0.0169(4) Uani 1 1 d . .
H2 H 0.1482 0.5193 0.1721 0.019(4) Uiso 1 1 calc R U
C3 C 0.2421(2) 0.61308(18) 0.11871(10) 0.0181(4) Uani 1 1 d . .
C4 C 0.3058(2) 0.61312(19) 0.07160(10) 0.0184(4) Uani 1 1 d . .
H4 H 0.3363 0.6809 0.0579 0.019(4) Uiso 1 1 calc R U
C5 C 0.3240(2) 0.51335(18) 0.04506(10) 0.0170(4) Uani 1 1 d . .
H5 H 0.3696 0.5116 0.0134 0.019(4) Uiso 1 1 calc R U
C6 C 0.27531(19) 0.41459(18) 0.06475(9) 0.0141(4) Uani 1 1 d . .
C7 C 0.0789(2) 0.29078(18) 0.16192(9) 0.0146(4) Uani 1 1 d . .
C8 C 0.0383(2) 0.17067(18) 0.15845(9) 0.0138(4) Uani 1 1 d . .
C9 C -0.0433(2) 0.12807(19) 0.19349(10) 0.0178(4) Uani 1 1 d . .
H9 H -0.0786 0.1755 0.2193 0.029(4) Uiso 1 1 calc R U
C10 C -0.0733(2) 0.0147(2) 0.19053(10) 0.0210(5) Uani 1 1 d . .
H10 H -0.1294 -0.0167 0.2140 0.029(4) Uiso 1 1 calc R U
C11 C -0.0192(2) -0.0510(2) 0.15254(11) 0.0221(5) Uani 1 1 d . .
H11 H -0.0366 -0.1288 0.1500 0.029(4) Uiso 1 1 calc R U
C12 C 0.0606(2) -0.00219(18) 0.11808(10) 0.0190(4) Uani 1 1 d . .
H12 H 0.0974 -0.0481 0.0922 0.029(4) Uiso 1 1 calc R U
C13 C 0.3649(2) 0.27777(18) 0.00586(9) 0.0150(4) Uani 1 1 d . .
C14 C 0.3424(2) 0.15717(18) -0.01047(9) 0.0153(4) Uani 1 1 d . .
C15 C 0.4016(2) 0.1070(2) -0.05221(10) 0.0192(4) Uani 1 1 d . .
H15 H 0.4628 0.1473 -0.0699 0.028(4) Uiso 1 1 calc R U
C16 C 0.3708(2) -0.0024(2) -0.06788(10) 0.0227(5) Uani 1 1 d . .
H16 H 0.4112 -0.0388 -0.0960 0.028(4) Uiso 1 1 calc R U
C17 C 0.2799(2) -0.0578(2) -0.04186(11) 0.0230(5) Uani 1 1 d . .
H17 H 0.2556 -0.1326 -0.0524 0.028(4) Uiso 1 1 calc R U
C18 C 0.2246(2) -0.00270(19) -0.00018(10) 0.0206(5) Uani 1 1 d . .
H18 H 0.1624 -0.0414 0.0175 0.028(4) Uiso 1 1 calc R U
C19 C -0.1606(2) 0.5597(2) 0.16496(10) 0.0214(5) Uani 1 1 d . .
H19A H -0.1215 0.6100 0.1976 0.024(2) Uiso 1 1 calc R U
H19B H -0.1078 0.4900 0.1696 0.024(2) Uiso 1 1 calc R U
C20 C -0.1481(2) 0.6143(2) 0.10788(11) 0.0270(5) Uani 1 1 d . .
H20A H -0.1814 0.5634 0.0753 0.040(3) Uiso 1 1 calc R U
H20B H -0.0545 0.6315 0.1086 0.040(3) Uiso 1 1 calc R U
H20C H -0.2001 0.6833 0.1027 0.040(3) Uiso 1 1 calc R U
C21 C -0.2933(2) 0.4783(2) 0.23023(10) 0.0232(5) Uani 1 1 d . .
H21A H -0.2262 0.4180 0.2348 0.024(2) Uiso 1 1 calc R U
H21B H -0.2611 0.5350 0.2606 0.024(2) Uiso 1 1 calc R U
C22 C -0.4220(3) 0.4302(2) 0.24140(11) 0.0317(6) Uani 1 1 d . .
H22A H -0.4914 0.4875 0.2342 0.040(3) Uiso 1 1 calc R U
H22B H -0.4093 0.4050 0.2821 0.040(3) Uiso 1 1 calc R U
H22C H -0.4489 0.3668 0.2151 0.040(3) Uiso 1 1 calc R U
C23 C -0.3671(2) 0.4534(2) 0.12189(10) 0.0223(5) Uani 1 1 d . .
H23A H -0.4574 0.4353 0.1279 0.024(2) Uiso 1 1 calc R U
H23B H -0.3771 0.4930 0.0840 0.024(2) Uiso 1 1 calc R U
C24 C -0.2937(3) 0.3452(2) 0.11764(13) 0.0338(6) Uani 1 1 d . .
H24A H -0.2088 0.3611 0.1062 0.040(3) Uiso 1 1 calc R U
H24B H -0.3476 0.2969 0.0882 0.040(3) Uiso 1 1 calc R U
H24C H -0.2771 0.3075 0.1557 0.040(3) Uiso 1 1 calc R U
C25 C -0.3877(2) 0.6361(2) 0.16408(10) 0.0214(5) Uani 1 1 d . .
H25A H -0.4749 0.6162 0.1731 0.024(2) Uiso 1 1 calc R U
H25B H -0.4037 0.6604 0.1227 0.024(2) Uiso 1 1 calc R U
C26 C -0.3314(3) 0.7340(2) 0.20242(12) 0.0294(6) Uani 1 1 d . .
H26A H -0.3189 0.7125 0.2437 0.040(3) Uiso 1 1 calc R U
H26B H -0.3933 0.7970 0.1948 0.040(3) Uiso 1 1 calc R U
H26C H -0.2457 0.7559 0.1935 0.040(3) Uiso 1 1 calc R U

loop_
_atom_site_aniso_label
_atom_site_aniso_U_11
_atom_site_aniso_U_22
_atom_site_aniso_U_33
_atom_site_aniso_U_23
_atom_site_aniso_U_13
_atom_site_aniso_U_12
Co1 0.01284(13) 0.01115(14) 0.01217(14) -0.00117(10) 0.00549(10) -0.00065(10)
Br1 0.01880(11) 0.02467(12) 0.01794(12) -0.00044(9) 0.00539(8) 0.00314(8)
Br2 0.01736(10) 0.01942(11) 0.01967(12) 0.00145(8) 0.00311(8) -0.00134(8)
O1 0.0222(8) 0.0193(8) 0.0185(8) -0.0047(6) 0.0101(6) 0.0009(6)
O2 0.0194(8) 0.0241(9) 0.0223(8) 0.0026(7) 0.0102(7) -0.0022(6)
O3 0.0424(11) 0.0217(9) 0.0388(11) -0.0085(8) 0.0212(9) -0.0003(8)
O4 0.0389(10) 0.0150(8) 0.0387(11) -0.0041(8) 0.0088(8) -0.0057(7)
N1 0.0155(8) 0.0118(8) 0.0147(9) -0.0011(7) 0.0058(7) -0.0009(7)
N2 0.0131(8) 0.0150(9) 0.0145(9) -0.0007(7) 0.0045(7) -0.0015(7)
N3 0.0153(8) 0.0165(9) 0.0139(9) -0.0014(7) 0.0045(7) 0.0007(7)
N4 0.0154(8) 0.0129(8) 0.0146(9) 0.0005(7) 0.0037(7) 0.0008(7)
N5 0.0229(9) 0.0162(10) 0.0286(11) -0.0022(8) 0.0047(8) 0.0002(8)
N6 0.0166(8) 0.0221(10) 0.0144(9) 0.0013(8) 0.0006(7) 0.0013(7)
C1 0.0115(9) 0.0147(10) 0.0168(10) -0.0004(8) 0.0021(8) -0.0006(7)
C2 0.0149(9) 0.0162(11) 0.0197(11) -0.0022(8) 0.0036(8) 0.0007(8)
C3 0.0159(10) 0.0124(10) 0.0245(12) -0.0033(9) 0.0002(9) 0.0002(8)
C4 0.0150(9) 0.0156(10) 0.0229(12) 0.0026(9) -0.0002(8) -0.0024(8)
C5 0.0140(9) 0.0185(11) 0.0180(11) 0.0031(8) 0.0022(8) -0.0030(8)
C6 0.0120(9) 0.0149(10) 0.0147(10) -0.0005(8) 0.0006(8) -0.0008(8)
C7 0.0133(9) 0.0157(10) 0.0149(10) 0.0010(8) 0.0026(8) 0.0011(8)
C8 0.0141(9) 0.0152(10) 0.0118(10) 0.0025(8) 0.0019(8) 0.0012(8)
C9 0.0174(10) 0.0223(11) 0.0144(10) 0.0028(9) 0.0052(8) 0.0009(8)
C10 0.0182(10) 0.0263(12) 0.0191(11) 0.0078(9) 0.0051(9) -0.0031(9)
C11 0.0253(11) 0.0160(11) 0.0247(12) 0.0050(9) 0.0047(9) -0.0035(9)
C12 0.0231(11) 0.0144(10) 0.0203(11) 0.0005(9) 0.0066(9) -0.0005(8)
C13 0.0146(9) 0.0193(11) 0.0110(10) 0.0020(8) 0.0023(8) 0.0017(8)
C14 0.0144(9) 0.0197(11) 0.0120(10) 0.0016(8) 0.0034(8) 0.0019(8)
C15 0.0165(10) 0.0262(12) 0.0158(11) 0.0023(9) 0.0055(8) 0.0055(9)
C16 0.0224(11) 0.0271(13) 0.0190(12) -0.0040(9) 0.0053(9) 0.0093(9)
C17 0.0258(11) 0.0200(12) 0.0231(12) -0.0070(9) 0.0050(9) 0.0031(9)
C18 0.0237(11) 0.0192(11) 0.0201(11) -0.0040(9) 0.0077(9) -0.0014(9)
C19 0.0143(10) 0.0257(12) 0.0225(12) 0.0004(9) -0.0002(9) 0.0009(9)
C20 0.0161(10) 0.0401(15) 0.0249(13) 0.0026(11) 0.0047(9) 0.0001(10)
C21 0.0290(12) 0.0233(12) 0.0148(11) 0.0053(9) -0.0016(9) -0.0014(9)
C22 0.0398(14) 0.0339(15) 0.0202(12) 0.0045(11) 0.0035(11) -0.0121(12)
C23 0.0192(10) 0.0287(13) 0.0171(11) -0.0033(10) -0.0011(9) -0.0017(9)
C24 0.0286(13) 0.0302(14) 0.0384(16) -0.0138(12) -0.0031(11) 0.0032(11)
C25 0.0186(10) 0.0251(12) 0.0209(12) 0.0056(9) 0.0050(9) 0.0052(9)
C26 0.0368(14) 0.0267(13) 0.0253(13) -0.0006(10) 0.0076(11) 0.0072(11)

loop_
_atom_type_symbol
_atom_type_description
_atom_type_scat_dispersion_real
_atom_type_scat_dispersion_imag
_atom_type_scat_source
C C 0.0033 0.0016 'International Tables Vol C Tables 4.2.6.8 and 6.1.1.4'
H H 0.0000 0.0000 'International Tables Vol C Tables 4.2.6.8 and 6.1.1.4'
N N 0.0061 0.0033 'International Tables Vol C Tables 4.2.6.8 and 6.1.1.4'
O O 0.0106 0.0060 'International Tables Vol C Tables 4.2.6.8 and 6.1.1.4'
Co Co 0.3494 0.9721 'International Tables Vol C Tables 4.2.6.8 and 6.1.1.4'
Br Br -0.2901 2.4595 'International Tables Vol C Tables 4.2.6.8 and 6.1.1.4'

loop_
_geom_angle_atom_site_label_1
_geom_angle_atom_site_label_2
_geom_angle_atom_site_label_3
_geom_angle
N2 Co1 N1 84.50(8)
N2 Co1 N3 82.81(8)
N1 Co1 N3 167.31(8)
N2 Co1 N4 167.44(8)
N1 Co1 N4 82.95(7)
N3 Co1 N4 109.74(7)
N2 Co1 Br2 90.81(6)
N1 Co1 Br2 90.54(6)
N3 Co1 Br2 89.65(5)
N4 Co1 Br2 89.82(5)
N2 Co1 Br1 90.12(6)
N1 Co1 Br1 90.41(6)
N3 Co1 Br1 89.61(5)
N4 Co1 Br1 89.46(5)
Br2 Co1 Br1 178.727(15)
C7 N1 C1 126.48(18)
C7 N1 Co1 119.20(14)
C1 N1 Co1 114.19(13)
C13 N2 C6 126.48(18)
C13 N2 Co1 118.61(15)
C6 N2 Co1 114.57(13)
C18 N3 C14 117.81(18)
C18 N3 Co1 130.51(15)
C14 N3 Co1 111.68(14)
C12 N4 C8 117.92(18)
C12 N4 Co1 130.75(15)
C8 N4 Co1 111.33(14)
O3 N5 O4 122.7(2)
O3 N5 C3 118.76(19)
O4 N5 C3 118.58(19)
C19 N6 C25 110.97(18)
C19 N6 C23 111.23(17)
C25 N6 C23 106.17(17)
C19 N6 C21 106.72(17)
C25 N6 C21 111.00(17)
C23 N6 C21 110.81(18)
C2 C1 N1 126.95(19)
C2 C1 C6 119.83(19)
N1 C1 C6 113.22(18)
C1 C2 C3 117.7(2)
C1 C2 H2 121.1
C3 C2 H2 121.1
C4 C3 C2 123.1(2)
C4 C3 N5 118.2(2)
C2 C3 N5 118.6(2)
C5 C4 C3 119.0(2)
C5 C4 H4 120.5
C3 C4 H4 120.5
C4 C5 C6 119.9(2)
C4 C5 H5 120.1
C6 C5 H5 120.1
N2 C6 C5 126.37(19)
N2 C6 C1 113.31(18)
C5 C6 C1 120.31(19)
O1 C7 N1 128.5(2)
O1 C7 C8 121.25(18)
N1 C7 C8 110.28(18)
N4 C8 C9 122.6(2)
N4 C8 C7 116.11(18)
C9 C8 C7 121.32(19)
C8 C9 C10 119.1(2)
C8 C9 H9 120.5
C10 C9 H9 120.5
C11 C10 C9 118.3(2)
C11 C10 H10 120.8
C9 C10 H10 120.8
C10 C11 C12 119.4(2)
C10 C11 H11 120.3
C12 C11 H11 120.3
N4 C12 C11 122.6(2)
N4 C12 H12 118.7
C11 C12 H12 118.7
O2 C13 N2 128.5(2)
O2 C13 C14 121.33(19)
N2 C13 C14 110.15(18)
N3 C14 C15 122.3(2)
N3 C14 C13 115.59(18)
C15 C14 C13 122.02(19)
C16 C15 C14 119.3(2)
C16 C15 H15 120.4
C14 C15 H15 120.4
C17 C16 C15 118.7(2)
C17 C16 H16 120.7
C15 C16 H16 120.7
C16 C17 C18 119.1(2)
C16 C17 H17 120.4
C18 C17 H17 120.4
N3 C18 C17 122.8(2)
N3 C18 H18 118.6
C17 C18 H18 118.6
C20 C19 N6 114.79(18)
C20 C19 H19A 108.6
N6 C19 H19A 108.6
C20 C19 H19B 108.6
N6 C19 H19B 108.6
H19A C19 H19B 107.5
C19 C20 H20A 109.5
C19 C20 H20B 109.5
H20A C20 H20B 109.5
C19 C20 H20C 109.5
H20A C20 H20C 109.5
H20B C20 H20C 109.5
C22 C21 N6 115.3(2)
C22 C21 H21A 108.4
N6 C21 H21A 108.4
C22 C21 H21B 108.4
N6 C21 H21B 108.4
H21A C21 H21B 107.5
C21 C22 H22A 109.5
C21 C22 H22B 109.5
H22A C22 H22B 109.5
C21 C22 H22C 109.5
H22A C22 H22C 109.5
H22B C22 H22C 109.5
C24 C23 N6 115.39(19)
C24 C23 H23A 108.4
N6 C23 H23A 108.4
C24 C23 H23B 108.4
N6 C23 H23B 108.4
H23A C23 H23B 107.5
C23 C24 H24A 109.5
C23 C24 H24B 109.5
H24A C24 H24B 109.5
C23 C24 H24C 109.5
H24A C24 H24C 109.5
H24B C24 H24C 109.5
N6 C25 C26 115.82(19)
N6 C25 H25A 108.3
C26 C25 H25A 108.3
N6 C25 H25B 108.3
C26 C25 H25B 108.3
H25A C25 H25B 107.4
C25 C26 H26A 109.5
C25 C26 H26B 109.5
H26A C26 H26B 109.5
C25 C26 H26C 109.5
H26A C26 H26C 109.5
H26B C26 H26C 109.5

loop_
_geom_bond_atom_site_label_1
_geom_bond_atom_site_label_2
_geom_bond_distance
Co1 N2 1.8766(17)
Co1 N1 1.8763(17)
Co1 N3 1.9772(17)
Co1 N4 1.9840(17)
Co1 Br2 2.4029(4)
Co1 Br1 2.4143(4)
O1 C7 1.238(3)
O2 C13 1.235(3)
O3 N5 1.236(3)
O4 N5 1.236(3)
N1 C7 1.336(3)
N1 C1 1.399(3)
N2 C13 1.341(3)
N2 C6 1.387(3)
N3 C18 1.336(3)
N3 C14 1.356(3)
N4 C12 1.337(3)
N4 C8 1.356(3)
N5 C3 1.452(3)
N6 C19 1.517(3)
N6 C25 1.519(3)
N6 C23 1.518(3)
N6 C21 1.525(3)
C1 C2 1.387(3)
C1 C6 1.422(3)
C2 C3 1.398(3)
C2 H2 0.9500
C3 C4 1.387(3)
C4 C5 1.377(3)
C4 H4 0.9500
C5 C6 1.399(3)
C5 H5 0.9500
C7 C8 1.497(3)
C8 C9 1.381(3)
C9 C10 1.392(3)
C9 H9 0.9500
C10 C11 1.382(3)
C10 H10 0.9500
C11 C12 1.388(3)
C11 H11 0.9500
C12 H12 0.9500
C13 C14 1.501(3)
C14 C15 1.385(3)
C15 C16 1.381(3)
C15 H15 0.9500
C16 C17 1.381(3)
C16 H16 0.9500
C17 C18 1.388(3)
C17 H17 0.9500
C18 H18 0.9500
C19 C20 1.512(3)
C19 H19A 0.9900
C19 H19B 0.9900
C20 H20A 0.9800
C20 H20B 0.9800
C20 H20C 0.9800
C21 C22 1.513(3)
C21 H21A 0.9900
C21 H21B 0.9900
C22 H22A 0.9800
C22 H22B 0.9800
C22 H22C 0.9800
C23 C24 1.514(3)
C23 H23A 0.9900
C23 H23B 0.9900
C24 H24A 0.9800
C24 H24B 0.9800
C24 H24C 0.9800
C25 C26 1.518(4)
C25 H25A 0.9900
C25 H25B 0.9900
C26 H26A 0.9800
C26 H26B 0.9800
C26 H26C 0.9800
